data_7710136
loop_
_publ_author_name
'Han, Keke'
'Wei, Zhenhong'
'Ye, Xing'
'Li, Bo'
'Wang, Pan'
'Cai, Hu'

_publ_section_title
;
 A lead bromide organic-inorganic hybrid perovskite material showing
 reversible dual phase transition and robust SHG switching
;
_journal_name_full 'Dalton Transactions'
_journal_paper_doi 10.1039/D2DT01040B
_journal_year 2022
_chemical_formula_moiety 'Br7 Pb2, 4(C3 N)'
_chemical_formula_sum 'C12 Br7 N4 Pb2'
_chemical_formula_weight 1173.86
_space_group_crystal_system orthorhombic
_space_group_IT_number 57
_space_group_name_Hall '-P 2c 2b'
_space_group_name_H-M_alt 'P b c m'
_atom_sites_solution_primary direct
_audit_creation_date 2022-03-27
_audit_creation_method
;
Olex2 1.3
(compiled 2020.11.12 svn.r5f609507 for OlexSys, GUI svn.r6408)
;
_audit_update_record
;
2022-03-30 deposited with the CCDC.	2022-05-02 downloaded from the CCDC.
;
_cell_angle_alpha 90
_cell_angle_beta 90
_cell_angle_gamma 90
_cell_formula_units_Z 2
_cell_length_a 10.1747(9)
_cell_length_b 15.8777(17)
_cell_length_c 7.9470(5)
_cell_measurement_reflns_used 1359
_cell_measurement_temperature 293(2)
_cell_measurement_theta_max 24.4830
_cell_measurement_theta_min 2.0060
_cell_volume 1283.8(2)
_computing_molecular_graphics 'Olex2 1.3 (Dolomanov et al., 2009)'
_computing_publication_material 'Olex2 1.3 (Dolomanov et al., 2009)'
_computing_structure_refinement 'SHELXL 2017/1 (Sheldrick, 2015)'
_computing_structure_solution 'SHELXS  (Sheldrick, 2008)'
_diffrn_ambient_temperature 293(2)
_diffrn_measured_fraction_theta_full 0.998
_diffrn_measured_fraction_theta_max 0.998
_diffrn_radiation_type MoK\a
_diffrn_radiation_wavelength 0.71073
_diffrn_reflns_av_R_equivalents 0.0395
_diffrn_reflns_av_unetI/netI 0.0360
_diffrn_reflns_Laue_measured_fraction_full 0.998
_diffrn_reflns_Laue_measured_fraction_max 0.998
_diffrn_reflns_limit_h_max 12
_diffrn_reflns_limit_h_min -11
_diffrn_reflns_limit_k_max 18
_diffrn_reflns_limit_k_min -17
_diffrn_reflns_limit_l_max 9
_diffrn_reflns_limit_l_min -9
_diffrn_reflns_number 5349
_diffrn_reflns_point_group_measured_fraction_full 0.998
_diffrn_reflns_point_group_measured_fraction_max 0.998
_diffrn_reflns_theta_full 24.997
_diffrn_reflns_theta_max 24.997
_diffrn_reflns_theta_min 2.002
_exptl_absorpt_coefficient_mu 23.994
_exptl_crystal_colour color
_exptl_crystal_density_diffrn 3.037
_exptl_crystal_density_method 'not measured'
_exptl_crystal_description block
_exptl_crystal_F_000 1018.0
_exptl_crystal_size_max 0.2
_exptl_crystal_size_mid 0.2
_exptl_crystal_size_min 0.2
_refine_diff_density_max 6.759
_refine_diff_density_min -1.852
_refine_diff_density_rms 0.595
_refine_ls_extinction_method none
_refine_ls_goodness_of_fit_ref 1.598
_refine_ls_hydrogen_treatment undef
_refine_ls_matrix_type full
_refine_ls_number_parameters 90
_refine_ls_number_reflns 1221
_refine_ls_number_restraints 110
_refine_ls_restrained_S_all 1.533
_refine_ls_R_factor_all 0.1625
_refine_ls_R_factor_gt 0.1243
_refine_ls_shift/su_max 0.065
_refine_ls_shift/su_mean 0.019
_refine_ls_structure_factor_coef Fsqd
_refine_ls_weighting_details 'w=1/[\s^2^(Fo^2^)+(0.2000P)^2^] where P=(Fo^2^+2Fc^2^)/3'
_refine_ls_weighting_scheme calc
_refine_ls_wR_factor_gt 0.3871
_refine_ls_wR_factor_ref 0.4280
_reflns_Friedel_coverage 0.000
_reflns_number_gt 664
_reflns_number_total 1222
_reflns_threshold_expression 'I > 2\s(I)'
_cod_data_source_file d2dt01040b2.cif
_cod_data_source_block t_CCDC1
_cod_database_code 7710136
_shelx_shelxl_version_number 2017/1
_shelx_space_group_comment
;
The symmetry employed for this shelxl refinement is uniquely defined
by the following loop, which should always be used as a source of
symmetry information in preference to the above space-group names.
They are only intended as comments.
;
_olex2_refinement_description
;
1. Restrained distances
 N1A-N2A
 1.55 with sigma of 0.05
 N1A-C1
 1.55 with sigma of 0.05
 C1-C2A
 1.55 with sigma of 0.05
 C3-C2A
 1.55 with sigma of 0.05
 N2A-C3
 1.55 with sigma of 0.05
 N2A-C2A
 2.5 with sigma of 0.05
 N1A-C2A
 2.5 with sigma of 0.05
 N1-N2
 1.55 with sigma of 0.05
 N1-C1
 1.55 with sigma of 0.05
 C1-C2
 1.55 with sigma of 0.05
 C3-C2
 1.55 with sigma of 0.05
 C3-N2
 1.55 with sigma of 0.05
 N1-C2
 2.5 with sigma of 0.05
2. Rigid bond restraints
 N1, N2, C2, N1A, N2A, C2A, C3, C1
 with sigma for 1-2 distances of 0.05 and sigma for 1-3 distances of 0.05
3. Uiso/Uaniso restraints and constraints
N1 \\sim N2 \\sim C2 \\sim N1A \\sim N2A \\sim C2A \\sim C3 \\sim C1: within 2A
with sigma of 0.05 and sigma for terminal atoms of 0.1 within 2A
4. Others
 Sof(C2A)=1-FVAR(1)
 Sof(N1A)=Sof(N2A)=0.5*(1-FVAR(2))
 Sof(N1)=Sof(N2)=0.5*FVAR(2)
 Sof(C2)=FVAR(1)
 Fixed Sof: Br2(0.25)
;
_olex2_submission_special_instructions 'No special instructions were received'

loop_
_space_group_symop_operation_xyz
'x, y, z'
'-x, -y, z+1/2'
'-x, y+1/2, -z+1/2'
'x, -y+1/2, -z'
'-x, -y, -z'
'x, y, -z-1/2'
'x, -y-1/2, z-1/2'
'-x, y-1/2, z'

loop_
_atom_site_label
_atom_site_type_symbol
_atom_site_fract_x
_atom_site_fract_y
_atom_site_fract_z
_atom_site_U_iso_or_equiv
_atom_site_adp_type
_atom_site_occupancy
_atom_site_site_symmetry_order
_atom_site_calc_flag
_atom_site_refinement_flags_posn
_atom_site_refinement_flags_adp
_atom_site_refinement_flags_occupancy
_atom_site_disorder_assembly
_atom_site_disorder_group
Pb1 Pb 0.18999(7) 0.250000 0.500000 0.0820(3) Uani 1 2 d S T P . .
Br1 Br -0.0036(3) 0.1790(3) 0.250000 0.1852(15) Uani 1 2 d S T P . .
Br2 Br 0.4316(5) 0.250000 0.000000 0.0842(14) Uani 0.5 2 d S T P . .
Br3 Br 0.1916(4) 0.3934(3) 0.250000 0.1567(18) Uani 1 2 d S T P . .
Br4 Br 0.3832(3) 0.1739(2) 0.250000 0.1458(12) Uani 1 2 d S T P . .
N1 N 0.285(2) 0.835(2) 0.250000 0.250(9) Uani 0.58(3) 2 d DS TU P A 1
N2 N 0.146(3) 0.867(2) 0.250000 0.258(10) Uani 0.58(3) 2 d DS TU P A 1
C2 C 0.335(3) 0.932(2) 0.477(3) 0.259(8) Uani 0.58(3) 1 d D U P A 1
N1A N 0.387(3) 0.9801(16) 0.250000 0.264(9) Uani 0.42(3) 2 d DS TU P A 2
N2A N 0.237(3) 0.990(2) 0.250000 0.257(10) Uani 0.42(3) 2 d DS TU P A 2
C2A C 0.298(3) 0.8711(16) 0.448(3) 0.254(8) Uani 0.42(3) 1 d D U P A 2
C1 C 0.402(2) 0.8895(13) 0.316(2) 0.258(7) Uani 1 1 d D U . . .
C3 C 0.192(2) 0.9322(15) 0.389(3) 0.252(7) Uani 1 1 d D U . . .

loop_
_atom_site_aniso_label
_atom_site_aniso_U_11
_atom_site_aniso_U_22
_atom_site_aniso_U_33
_atom_site_aniso_U_23
_atom_site_aniso_U_13
_atom_site_aniso_U_12
Pb1 0.0905(6) 0.1014(7) 0.0541(6) 0.0000(4) 0.000 0.000
Br1 0.155(2) 0.285(4) 0.116(2) 0.000 0.000 -0.122(2)
Br2 0.099(3) 0.104(3) 0.050(2) 0.0049(19) 0.000 0.000
Br3 0.244(5) 0.097(2) 0.129(3) 0.000 0.000 0.006(2)
Br4 0.129(2) 0.197(3) 0.112(2) 0.000 0.000 0.0620(19)
N1 0.350(15) 0.234(16) 0.166(16) 0.000 0.000 0.054(14)
N2 0.364(15) 0.24(2) 0.169(18) 0.000 0.000 0.073(17)
C2 0.361(14) 0.242(15) 0.174(13) -0.010(12) 0.016(12) 0.032(14)
N1A 0.361(14) 0.248(15) 0.183(17) 0.000 0.000 0.028(16)
N2A 0.356(17) 0.244(19) 0.172(19) 0.000 0.000 0.028(17)
C2A 0.359(14) 0.235(14) 0.167(14) -0.007(12) 0.009(13) 0.036(13)
C1 0.368(11) 0.229(12) 0.175(13) -0.014(11) 0.011(11) 0.036(12)
C3 0.357(12) 0.248(13) 0.150(13) -0.010(11) 0.009(11) 0.037(11)

loop_
_atom_type_symbol
_atom_type_description
_atom_type_scat_dispersion_real
_atom_type_scat_dispersion_imag
_atom_type_scat_source
C C 0.0033 0.0016 'International Tables Vol C Tables 4.2.6.8 and 6.1.1.4'
H H 0.0000 0.0000 'International Tables Vol C Tables 4.2.6.8 and 6.1.1.4'
N N 0.0061 0.0033 'International Tables Vol C Tables 4.2.6.8 and 6.1.1.4'
Br Br -0.2901 2.4595 'International Tables Vol C Tables 4.2.6.8 and 6.1.1.4'
Pb Pb -3.3944 10.1111 'International Tables Vol C Tables 4.2.6.8 and 6.1.1.4'

loop_
_geom_angle_atom_site_label_1
_geom_angle_atom_site_label_2
_geom_angle_atom_site_label_3
_geom_angle
_geom_angle_site_symmetry_1
_geom_angle_site_symmetry_3
_geom_angle_publ_flag
Br1 Pb1 Br1 98.47(12) 7_566 . ?
Br1 Pb1 Br3 98.91(9) . 7_566 ?
Br1 Pb1 Br3 81.51(9) . . ?
Br1 Pb1 Br3 81.51(9) 7_566 7_566 ?
Br1 Pb1 Br3 98.91(9) 7_566 . ?
Br1 Pb1 Br4 80.99(8) 7_566 7_566 ?
Br1 Pb1 Br4 178.57(10) . 7_566 ?
Br1 Pb1 Br4 81.00(8) . . ?
Br1 Pb1 Br4 178.57(10) 7_566 . ?
Br2 Pb1 Br1 130.77(6) 6_556 . ?
Br2 Pb1 Br1 130.77(6) 6_556 7_566 ?
Br2 Pb1 Br3 89.68(7) 6_556 . ?
Br2 Pb1 Br3 89.68(7) 6_556 7_566 ?
Br2 Pb1 Br4 49.79(5) 6_556 7_566 ?
Br2 Pb1 Br4 49.79(5) 6_556 . ?
Br3 Pb1 Br3 179.36(15) . 7_566 ?
Br3 Pb1 Br4 82.33(8) 7_566 7_566 ?
Br3 Pb1 Br4 97.25(8) . 7_566 ?
Br3 Pb1 Br4 97.25(8) 7_566 . ?
Br3 Pb1 Br4 82.33(8) . . ?
Br4 Pb1 Br4 99.57(11) 7_566 . ?
Pb1 Br1 Pb1 82.39(8) 6_556 . ?
Br4 Br2 Pb1 78.05(13) 7_565 6_556 ?
Br4 Br2 Pb1 78.05(13) . 6_556 ?
Br4 Br2 Br4 156.1(3) 7_565 . ?
Pb1 Br3 Pb1 82.22(10) 6_556 . ?
Pb1 Br4 Pb1 81.44(8) . 6_556 ?
Br2 Br4 Pb1 118.49(15) 6_556 6_556 ?
Br2 Br4 Pb1 118.49(15) . . ?
Br2 Br4 Pb1 52.17(12) . 6_556 ?
Br2 Br4 Pb1 52.17(12) 6_556 . ?
Br2 Br4 Br2 113.39(17) 6_556 . ?
N2 N1 C1 122(2) . 6_556 ?
N2 N1 C1 122(2) . . ?
C1 N1 C1 39.0(15) 6_556 . ?
N1 N2 C3 86.5(19) . 6_556 ?
N1 N2 C3 86.5(19) . . ?
C3 N2 C3 88(2) 6_556 . ?
C1 C2 C3 92.3(17) . . ?
C1 N1A N2A 101(2) 6_556 . ?
C1 N1A N2A 101(2) . . ?
C1 N1A C1 39.6(15) . 6_556 ?
C3 N2A N1A 104.0(17) 6_556 . ?
C3 N2A N1A 104.0(17) . . ?
C3 N2A C3 94(2) . 6_556 ?
C1 C2A C3 98.9(18) . . ?
N1 C1 C2 99.8(17) . . ?
C2A C1 N1A 110.0(18) . . ?
C1 C1 N1 70.5(8) 6_556 . ?
C1 C1 C2 143.1(14) 6_556 . ?
C1 C1 N1A 70.2(8) 6_556 . ?
C1 C1 C2A 133.7(14) 6_556 . ?
N2 C3 C2 125(2) . . ?
N2A C3 C2A 114(2) . . ?

loop_
_geom_bond_atom_site_label_1
_geom_bond_atom_site_label_2
_geom_bond_distance
_geom_bond_site_symmetry_2
_geom_bond_publ_flag
Pb1 Br1 3.017(3) 7_566 ?
Pb1 Br1 3.017(3) . ?
Pb1 Br2 2.459(5) 6_556 ?
Pb1 Br3 3.022(3) 7_566 ?
Pb1 Br3 3.022(3) . ?
Pb1 Br4 3.046(2) 7_566 ?
Pb1 Br4 3.046(2) . ?
Br2 Br4 2.377(2) 7_565 ?
Br2 Br4 2.377(2) . ?
N1 N2 1.51(3) . ?
N1 C1 1.56(3) 6_556 ?
N1 C1 1.56(3) . ?
N2 C3 1.58(3) 6_556 ?
N2 C3 1.58(3) . ?
C2 C1 1.60(3) . ?
C2 C3 1.61(3) . ?
N1A N2A 1.53(3) . ?
N1A C1 1.54(3) 6_556 ?
N1A C1 1.54(3) . ?
N2A C3 1.50(3) . ?
N2A C3 1.50(3) 6_556 ?
C2A C1 1.52(3) . ?
C2A C3 1.52(3) . ?
C1 C1 1.04(4) 6_556 ?

loop_
_geom_torsion_atom_site_label_1
_geom_torsion_atom_site_label_2
_geom_torsion_atom_site_label_3
_geom_torsion_atom_site_label_4
_geom_torsion
_geom_torsion_site_symmetry_1
_geom_torsion_site_symmetry_2
_geom_torsion_site_symmetry_3
_geom_torsion_site_symmetry_4
_geom_torsion_publ_flag
N1 N2 C3 C2 -7(3) . . . . ?
N2 N1 C1 C2 40(2) . . . . ?
N2 N1 C1 C1 -102.8(14) . . . 6_556 ?
N1A N2A C3 C2A -14(3) . . . . ?
N2A N1A C1 C2A -36.4(19) . . . . ?
N2A N1A C1 C1 94.1(8) . . . 6_556 ?
C1 N1 N2 C3 67.5(16) . . . 6_556 ?
C1 N1 N2 C3 -21.1(18) . . . . ?
C1 N1 N2 C3 21.1(18) 6_556 . . 6_556 ?
C1 N1 N2 C3 -67.5(16) 6_556 . . . ?
C1 N1 C1 C2 143.1(15) 6_556 . . . ?
C1 C2 C3 N2 28(3) . . . . ?
C1 N1A N2A C3 -69.4(16) . . . 6_556 ?
C1 N1A N2A C3 -28.9(18) 6_556 . . 6_556 ?
C1 N1A N2A C3 69.4(16) 6_556 . . . ?
C1 N1A N2A C3 28.9(18) . . . . ?
C1 N1A C1 C2A -130.5(15) 6_556 . . . ?
C1 C2A C3 N2A -7(3) . . . . ?
C3 N2 C3 C2 -94(3) 6_556 . . . ?
C3 C2 C1 N1 -32(2) . . . . ?
C3 C2 C1 C1 39(3) . . . 6_556 ?
C3 N2A C3 C2A 91(2) 6_556 . . . ?
C3 C2A C1 N1A 27(2) . . . . ?
C3 C2A C1 C1 -54(2) . . . 6_556 ?
